data_4028564
loop_
_publ_author_name
'Chen Xu'
'Xin-Qi Hao'
'Zhi-Qiang Xiao'
'Zhi-Qiang Wang'
'Xiao-Er Yuan'
'Wei-Jun Fu'
'Bao-Ming Ji'
'Mao-Ping Song'

_publ_section_title
;
 One-Pot Synthesis of Ferrocenyl Ketones Containing Biaryls and
 6-Aryl-2-ferrocenylquinolines via Ir/Pd-Cocatalyzed \a-Alkylation/Suzuki
 Reaction
;
_journal_name_full 'Journal of Organic Chemistry'
_journal_page_first 8730
_journal_page_last 8738
_journal_paper_doi 10.1021/jo401421b
_journal_volume 78
_journal_year 2013
_chemical_formula_sum 'C26 H21 Fe N'
_chemical_formula_weight 403.29
_chemical_name_systematic
;

 ?

;
_space_group_IT_number 14
_symmetry_cell_setting monoclinic
_symmetry_space_group_name_Hall '-P 2yn'
_symmetry_space_group_name_H-M 'P 1 21/n 1'
_atom_sites_solution_hydrogens geom
_atom_sites_solution_primary direct
_atom_sites_solution_secondary difmap
_audit_creation_method SHELXL-97
_cell_angle_alpha 90.00
_cell_angle_beta 91.280(2)
_cell_angle_gamma 90.00
_cell_formula_units_Z 4
_cell_length_a 6.3952(10)
_cell_length_b 7.5982(12)
_cell_length_c 39.534(6)
_cell_measurement_reflns_used 2721
_cell_measurement_temperature 296(2)
_cell_measurement_theta_max 25.52
_cell_measurement_theta_min 2.87
_cell_volume 1920.6(5)
_computing_cell_refinement 'Bruker SMART'
_computing_data_collection 'Bruker SMART'
_computing_data_reduction 'Bruker SAINT'
_computing_molecular_graphics 'Bruker SHELXTL'
_computing_publication_material 'Bruker SHELXTL'
_computing_structure_refinement 'SHELXL-97 (Sheldrick, 1997)'
_computing_structure_solution 'SHELXS-97 (Sheldrick, 1990)'
_diffrn_ambient_temperature 296(2)
_diffrn_measured_fraction_theta_full 0.969
_diffrn_measured_fraction_theta_max 0.969
_diffrn_measurement_device_type 'CCD area detector'
_diffrn_measurement_method 'phi and omega scans'
_diffrn_radiation_monochromator graphite
_diffrn_radiation_source 'fine-focus sealed tube'
_diffrn_radiation_type MoK\a
_diffrn_radiation_wavelength 0.71073
_diffrn_reflns_av_R_equivalents 0.0217
_diffrn_reflns_av_sigmaI/netI 0.0286
_diffrn_reflns_limit_h_max 7
_diffrn_reflns_limit_h_min -7
_diffrn_reflns_limit_k_max 8
_diffrn_reflns_limit_k_min -9
_diffrn_reflns_limit_l_max 47
_diffrn_reflns_limit_l_min -41
_diffrn_reflns_number 7955
_diffrn_reflns_theta_full 25.50
_diffrn_reflns_theta_max 25.50
_diffrn_reflns_theta_min 2.87
_diffrn_standards_decay_% 0
_diffrn_standards_interval_count 0
_diffrn_standards_interval_time 0
_diffrn_standards_number 0
_exptl_absorpt_coefficient_mu 0.796
_exptl_absorpt_correction_T_max 0.8079
_exptl_absorpt_correction_T_min 0.7361
_exptl_absorpt_correction_type multi-scan
_exptl_absorpt_process_details sadabs
_exptl_crystal_colour red
_exptl_crystal_density_diffrn 1.395
_exptl_crystal_description block
_exptl_crystal_F_000 840
_exptl_crystal_size_max 0.41
_exptl_crystal_size_mid 0.35
_exptl_crystal_size_min 0.28
_refine_diff_density_max 0.289
_refine_diff_density_min -0.296
_refine_diff_density_rms 0.047
_refine_ls_extinction_method none
_refine_ls_goodness_of_fit_ref 1.073
_refine_ls_hydrogen_treatment constr
_refine_ls_matrix_type full
_refine_ls_number_parameters 254
_refine_ls_number_reflns 3453
_refine_ls_number_restraints 0
_refine_ls_restrained_S_all 1.073
_refine_ls_R_factor_all 0.0546
_refine_ls_R_factor_gt 0.0433
_refine_ls_shift/su_max 0.006
_refine_ls_shift/su_mean 0.000
_refine_ls_structure_factor_coef Fsqd
_refine_ls_weighting_details 'calc w=1/[\s^2^(Fo^2^)+(0.0400P)^2^+1.4167P] where P=(Fo^2^+2Fc^2^)/3'
_refine_ls_weighting_scheme calc
_refine_ls_wR_factor_gt 0.1008
_refine_ls_wR_factor_ref 0.1063
_reflns_number_gt 2883
_reflns_number_total 3453
_reflns_threshold_expression >2sigma(I)
_cod_data_source_file jo401421b_si_001_4.cif
_cod_data_source_block 23
_cod_original_cell_volume 1920.5(5)
_cod_database_code 4028564

loop_
_symmetry_equiv_pos_as_xyz
'x, y, z'
'-x+1/2, y+1/2, -z+1/2'
'-x, -y, -z'
'x-1/2, -y-1/2, z-1/2'

loop_
_atom_site_label
_atom_site_type_symbol
_atom_site_fract_x
_atom_site_fract_y
_atom_site_fract_z
_atom_site_U_iso_or_equiv
_atom_site_adp_type
_atom_site_occupancy
_atom_site_symmetry_multiplicity
_atom_site_calc_flag
_atom_site_refinement_flags
Fe1 Fe 0.50541(6) 0.06528(6) 0.195787(10) 0.04528(15) Uani 1 1 d .
N1 N 0.4738(3) 0.0995(3) 0.09637(6) 0.0442(6) Uani 1 1 d .
C1 C 0.5339(9) 0.1712(7) 0.24249(10) 0.0975(15) Uani 1 1 d .
H1 H 0.4770 0.1214 0.2632 0.117 Uiso 1 1 calc R
C2 C 0.7271(8) 0.1382(6) 0.23027(12) 0.0891(13) Uani 1 1 d .
H2 H 0.8321 0.0601 0.2407 0.107 Uiso 1 1 calc R
C3 C 0.7511(7) 0.2308(6) 0.20139(11) 0.0807(11) Uani 1 1 d .
H3 H 0.8762 0.2302 0.1875 0.097 Uiso 1 1 calc R
C4 C 0.5714(9) 0.3259(5) 0.19446(10) 0.0905(14) Uani 1 1 d .
H4 H 0.5468 0.4060 0.1754 0.109 Uiso 1 1 calc R
C5 C 0.4307(7) 0.2874(7) 0.22066(15) 0.1014(16) Uani 1 1 d .
H5 H 0.2903 0.3364 0.2233 0.122 Uiso 1 1 calc R
C6 C 0.4270(5) -0.1952(5) 0.19873(8) 0.0614(8) Uani 1 1 d .
H6 H 0.4414 -0.2697 0.2189 0.074 Uiso 1 1 calc R
C7 C 0.2508(5) -0.0952(4) 0.18944(8) 0.0589(8) Uani 1 1 d .
H7 H 0.1211 -0.0876 0.2021 0.071 Uiso 1 1 calc R
C8 C 0.2920(4) -0.0056(4) 0.15906(8) 0.0500(7) Uani 1 1 d .
H8 H 0.1957 0.0743 0.1470 0.060 Uiso 1 1 calc R
C9 C 0.4982(4) -0.0496(4) 0.14896(7) 0.0443(6) Uani 1 1 d .
C10 C 0.5822(5) -0.1675(4) 0.17417(8) 0.0519(7) Uani 1 1 d .
H10 H 0.7218 -0.2208 0.1743 0.062 Uiso 1 1 calc R
C11 C 0.5953(4) 0.0110(4) 0.11785(7) 0.0425(6) Uani 1 1 d .
C12 C 0.8059(4) -0.0304(4) 0.11077(7) 0.0477(7) Uani 1 1 d .
H12 H 0.8878 -0.0901 0.1268 0.057 Uiso 1 1 calc R
C13 C 0.8879(4) 0.0164(4) 0.08099(7) 0.0476(7) Uani 1 1 d .
H13 H 1.0264 -0.0102 0.0764 0.057 Uiso 1 1 calc R
C14 C 0.7618(4) 0.1064(4) 0.05661(7) 0.0408(6) Uani 1 1 d .
C15 C 0.5544(4) 0.1466(4) 0.06606(7) 0.0402(6) Uani 1 1 d .
C17 C 0.4236(4) 0.2356(4) 0.04236(7) 0.0487(7) Uani 1 1 d .
H17 H 0.2877 0.2649 0.0481 0.058 Uiso 1 1 calc R
C18 C 0.4947(4) 0.2781(4) 0.01151(7) 0.0480(7) Uani 1 1 d .
H18 H 0.4044 0.3345 -0.0038 0.058 Uiso 1 1 calc R
C19 C 0.7012(4) 0.2405(4) 0.00142(7) 0.0421(6) Uani 1 1 d .
C20 C 0.8307(4) 0.1566(4) 0.02451(7) 0.0443(7) Uani 1 1 d .
H20 H 0.9679 0.1323 0.0187 0.053 Uiso 1 1 calc R
C21 C 0.7725(4) 0.3008(4) -0.03193(7) 0.0435(6) Uani 1 1 d .
C22 C 0.9726(4) 0.3687(4) -0.03589(8) 0.0500(7) Uani 1 1 d .
H22 H 1.0661 0.3692 -0.0175 0.060 Uiso 1 1 calc R
C23 C 1.0349(5) 0.4354(4) -0.06651(9) 0.0576(8) Uani 1 1 d .
H23 H 1.1698 0.4795 -0.0684 0.069 Uiso 1 1 calc R
C24 C 0.9011(6) 0.4381(4) -0.09442(8) 0.0592(8) Uani 1 1 d .
C25 C 0.7030(5) 0.3679(4) -0.09075(8) 0.0602(8) Uani 1 1 d .
H25 H 0.6112 0.3656 -0.1093 0.072 Uiso 1 1 calc R
C26 C 0.6386(5) 0.3013(4) -0.06021(7) 0.0512(7) Uani 1 1 d .
H26 H 0.5041 0.2562 -0.0585 0.061 Uiso 1 1 calc R
C28 C 0.9668(7) 0.5153(5) -0.12773(10) 0.0903(13) Uani 1 1 d .
H28A H 0.9275 0.4367 -0.1458 0.136 Uiso 1 1 calc R
H28B H 1.1157 0.5314 -0.1274 0.136 Uiso 1 1 calc R
H28C H 0.8991 0.6268 -0.1312 0.136 Uiso 1 1 calc R

loop_
_atom_site_aniso_label
_atom_site_aniso_U_11
_atom_site_aniso_U_22
_atom_site_aniso_U_33
_atom_site_aniso_U_23
_atom_site_aniso_U_13
_atom_site_aniso_U_12
Fe1 0.0504(3) 0.0416(3) 0.0438(2) -0.00346(19) -0.00012(17) 0.00297(19)
N1 0.0408(12) 0.0418(14) 0.0499(13) -0.0038(11) -0.0002(10) 0.0054(10)
C1 0.155(5) 0.083(3) 0.056(2) -0.027(2) 0.027(3) -0.027(3)
C2 0.108(3) 0.078(3) 0.080(3) -0.022(2) -0.037(3) -0.001(3)
C3 0.081(3) 0.075(3) 0.086(3) -0.025(2) 0.006(2) -0.024(2)
C4 0.162(4) 0.038(2) 0.071(3) -0.0023(19) -0.023(3) -0.015(3)
C5 0.082(3) 0.076(3) 0.146(5) -0.061(3) 0.004(3) 0.017(2)
C6 0.070(2) 0.051(2) 0.063(2) 0.0085(16) -0.0009(16) -0.0021(17)
C7 0.0577(18) 0.059(2) 0.0604(19) 0.0108(16) 0.0018(15) -0.0077(16)
C8 0.0439(15) 0.0516(18) 0.0543(18) 0.0037(14) -0.0052(13) -0.0030(14)
C9 0.0508(15) 0.0367(16) 0.0450(15) -0.0041(13) -0.0072(12) 0.0005(13)
C10 0.0614(18) 0.0384(16) 0.0557(18) -0.0045(14) -0.0075(14) 0.0071(14)
C11 0.0429(14) 0.0364(15) 0.0480(16) -0.0092(13) -0.0064(12) 0.0021(12)
C12 0.0470(15) 0.0466(18) 0.0490(17) -0.0029(14) -0.0112(13) 0.0094(13)
C13 0.0361(14) 0.0498(18) 0.0566(18) -0.0069(14) -0.0029(12) 0.0097(12)
C14 0.0367(13) 0.0373(16) 0.0480(15) -0.0088(12) -0.0042(12) 0.0042(11)
C15 0.0374(13) 0.0354(15) 0.0476(15) -0.0055(12) -0.0028(11) 0.0021(11)
C17 0.0341(13) 0.0491(18) 0.0630(18) 0.0053(15) -0.0002(13) 0.0064(13)
C18 0.0354(14) 0.0512(18) 0.0572(18) 0.0045(14) -0.0054(12) 0.0029(13)
C19 0.0387(13) 0.0380(15) 0.0494(16) -0.0076(13) -0.0024(12) 0.0010(12)
C20 0.0336(13) 0.0458(17) 0.0535(16) -0.0114(14) 0.0001(12) 0.0053(12)
C21 0.0430(14) 0.0379(16) 0.0497(16) -0.0084(13) 0.0012(12) 0.0046(12)
C22 0.0432(15) 0.0532(18) 0.0537(17) -0.0093(14) 0.0007(13) 0.0055(14)
C23 0.0550(17) 0.0495(19) 0.069(2) -0.0049(17) 0.0162(16) 0.0026(15)
C24 0.084(2) 0.0415(18) 0.0525(18) -0.0058(15) 0.0139(16) 0.0072(17)
C25 0.076(2) 0.053(2) 0.0521(18) -0.0082(15) -0.0102(16) 0.0036(17)
C26 0.0536(17) 0.0455(18) 0.0543(18) -0.0079(15) -0.0056(14) -0.0014(14)
C28 0.133(4) 0.070(3) 0.069(3) 0.013(2) 0.026(2) 0.010(3)

loop_
_atom_type_symbol
_atom_type_description
_atom_type_scat_dispersion_real
_atom_type_scat_dispersion_imag
_atom_type_scat_source
C C 0.0033 0.0016 'International Tables Vol C Tables 4.2.6.8 and 6.1.1.4'
H H 0.0000 0.0000 'International Tables Vol C Tables 4.2.6.8 and 6.1.1.4'
N N 0.0061 0.0033 'International Tables Vol C Tables 4.2.6.8 and 6.1.1.4'
Fe Fe 0.3463 0.8444 'International Tables Vol C Tables 4.2.6.8 and 6.1.1.4'

loop_
_geom_angle_atom_site_label_1
_geom_angle_atom_site_label_2
_geom_angle_atom_site_label_3
_geom_angle
C5 Fe1 C1 40.34(19)
C5 Fe1 C3 67.52(18)
C1 Fe1 C3 66.26(18)
C5 Fe1 C2 67.17(19)
C1 Fe1 C2 39.33(18)
C3 Fe1 C2 39.08(17)
C5 Fe1 C4 41.07(19)
C1 Fe1 C4 67.63(18)
C3 Fe1 C4 39.87(17)
C2 Fe1 C4 66.80(18)
C5 Fe1 C10 175.7(2)
C1 Fe1 C10 135.62(19)
C3 Fe1 C10 113.19(15)
C2 Fe1 C10 110.49(16)
C4 Fe1 C10 142.06(18)
C5 Fe1 C8 113.92(17)
C1 Fe1 C8 143.18(19)
C3 Fe1 C8 138.37(16)
C2 Fe1 C8 177.07(17)
C4 Fe1 C8 112.06(15)
C10 Fe1 C8 68.60(12)
C5 Fe1 C7 111.23(17)
C1 Fe1 C7 113.90(17)
C3 Fe1 C7 178.02(18)
C2 Fe1 C7 142.23(18)
C4 Fe1 C7 138.19(19)
C10 Fe1 C7 68.18(13)
C8 Fe1 C7 40.38(12)
C5 Fe1 C6 136.1(2)
C1 Fe1 C6 110.55(17)
C3 Fe1 C6 141.90(17)
C2 Fe1 C6 113.33(17)
C4 Fe1 C6 177.16(19)
C10 Fe1 C6 40.76(12)
C8 Fe1 C6 67.95(13)
C7 Fe1 C6 40.07(12)
C5 Fe1 C9 142.9(2)
C1 Fe1 C9 175.8(2)
C3 Fe1 C9 111.50(14)
C2 Fe1 C9 136.73(17)
C4 Fe1 C9 113.21(14)
C10 Fe1 C9 41.25(11)
C8 Fe1 C9 40.82(11)
C7 Fe1 C9 68.47(12)
C6 Fe1 C9 68.78(12)
C11 N1 C15 118.1(2)
C2 C1 C5 108.6(4)
C2 C1 Fe1 70.5(2)
C5 C1 Fe1 69.7(2)
C2 C1 H1 125.7
C5 C1 H1 125.7
Fe1 C1 H1 125.7
C3 C2 C1 109.0(4)
C3 C2 Fe1 70.4(2)
C1 C2 Fe1 70.2(2)
C3 C2 H2 125.5
C1 C2 H2 125.5
Fe1 C2 H2 125.5
C2 C3 C4 109.3(4)
C2 C3 Fe1 70.5(2)
C4 C3 Fe1 70.3(2)
C2 C3 H3 125.3
C4 C3 H3 125.3
Fe1 C3 H3 125.3
C3 C4 C5 106.6(4)
C3 C4 Fe1 69.9(2)
C5 C4 Fe1 69.1(2)
C3 C4 H4 126.7
C5 C4 H4 126.7
Fe1 C4 H4 126.7
C1 C5 C4 106.5(4)
C1 C5 Fe1 69.9(2)
C4 C5 Fe1 69.8(2)
C1 C5 H5 126.7
C4 C5 H5 126.7
Fe1 C5 H5 126.7
C7 C6 C10 108.1(3)
C7 C6 Fe1 69.96(19)
C10 C6 Fe1 69.02(18)
C7 C6 H6 125.9
C10 C6 H6 125.9
Fe1 C6 H6 125.9
C6 C7 C8 108.7(3)
C6 C7 Fe1 69.98(19)
C8 C7 Fe1 69.70(17)
C6 C7 H7 125.7
C8 C7 H7 125.7
Fe1 C7 H7 125.7
C7 C8 C9 108.5(3)
C7 C8 Fe1 69.92(18)
C9 C8 Fe1 69.74(16)
C7 C8 H8 125.8
C9 C8 H8 125.8
Fe1 C8 H8 125.8
C8 C9 C10 106.6(3)
C8 C9 C11 125.0(3)
C10 C9 C11 128.3(3)
C8 C9 Fe1 69.44(16)
C10 C9 Fe1 68.75(16)
C11 C9 Fe1 128.6(2)
C6 C10 C9 108.1(3)
C6 C10 Fe1 70.22(18)
C9 C10 Fe1 70.00(16)
C6 C10 H10 126.0
C9 C10 H10 126.0
Fe1 C10 H10 126.0
N1 C11 C12 122.2(3)
N1 C11 C9 116.4(2)
C12 C11 C9 121.2(3)
C13 C12 C11 120.3(3)
C13 C12 H12 119.9
C11 C12 H12 119.9
C12 C13 C14 119.6(2)
C12 C13 H13 120.2
C14 C13 H13 120.2
C20 C14 C13 124.0(2)
C20 C14 C15 119.6(2)
C13 C14 C15 116.4(3)
N1 C15 C17 118.6(2)
N1 C15 C14 123.3(2)
C17 C15 C14 118.1(2)
C18 C17 C15 120.5(2)
C18 C17 H17 119.8
C15 C17 H17 119.8
C17 C18 C19 122.7(3)
C17 C18 H18 118.7
C19 C18 H18 118.7
C20 C19 C18 117.3(3)
C20 C19 C21 122.9(2)
C18 C19 C21 119.8(2)
C19 C20 C14 121.9(2)
C19 C20 H20 119.0
C14 C20 H20 119.0
C22 C21 C26 117.3(3)
C22 C21 C19 121.2(3)
C26 C21 C19 121.4(2)
C23 C22 C21 121.3(3)
C23 C22 H22 119.3
C21 C22 H22 119.3
C22 C23 C24 121.3(3)
C22 C23 H23 119.3
C24 C23 H23 119.3
C23 C24 C25 117.6(3)
C23 C24 C28 121.5(3)
C25 C24 C28 120.9(3)
C26 C25 C24 121.6(3)
C26 C25 H25 119.2
C24 C25 H25 119.2
C25 C26 C21 120.9(3)
C25 C26 H26 119.6
C21 C26 H26 119.6
C24 C28 H28A 109.5
C24 C28 H28B 109.5
H28A C28 H28B 109.5
C24 C28 H28C 109.5
H28A C28 H28C 109.5
H28B C28 H28C 109.5

loop_
_geom_bond_atom_site_label_1
_geom_bond_atom_site_label_2
_geom_bond_distance
Fe1 C5 2.016(4)
Fe1 C1 2.018(4)
Fe1 C3 2.021(4)
Fe1 C2 2.022(4)
Fe1 C4 2.026(4)
Fe1 C10 2.030(3)
Fe1 C8 2.042(3)
Fe1 C7 2.045(3)
Fe1 C6 2.045(3)
Fe1 C9 2.046(3)
N1 C11 1.322(3)
N1 C15 1.363(3)
C1 C2 1.360(6)
C1 C5 1.391(6)
C1 H1 0.9800
C2 C3 1.352(6)
C2 H2 0.9800
C3 C4 1.380(6)
C3 H3 0.9800
C4 C5 1.418(6)
C4 H4 0.9800
C5 H5 0.9800
C6 C7 1.401(4)
C6 C10 1.419(4)
C6 H6 0.9800
C7 C8 1.411(4)
C7 H7 0.9800
C8 C9 1.426(4)
C8 H8 0.9800
C9 C10 1.436(4)
C9 C11 1.464(4)
C10 H10 0.9800
C11 C12 1.417(4)
C12 C13 1.347(4)
C12 H12 0.9300
C13 C14 1.419(4)
C13 H13 0.9300
C14 C20 1.405(4)
C14 C15 1.419(3)
C15 C17 1.414(4)
C17 C18 1.351(4)
C17 H17 0.9300
C18 C19 1.418(4)
C18 H18 0.9300
C19 C20 1.376(4)
C19 C21 1.477(4)
C20 H20 0.9300
C21 C22 1.392(4)
C21 C26 1.393(4)
C22 C23 1.379(4)
C22 H22 0.9300
C23 C24 1.382(5)
C23 H23 0.9300
C24 C25 1.385(5)
C24 C28 1.510(4)
C25 C26 1.381(4)
C25 H25 0.9300
C26 H26 0.9300
C28 H28A 0.9600
C28 H28B 0.9600
C28 H28C 0.9600

loop_
_geom_torsion_atom_site_label_1
_geom_torsion_atom_site_label_2
_geom_torsion_atom_site_label_3
_geom_torsion_atom_site_label_4
_geom_torsion
C5 Fe1 C1 C2 -119.4(4)
C3 Fe1 C1 C2 -36.8(3)
C4 Fe1 C1 C2 -80.2(3)
C10 Fe1 C1 C2 62.8(4)
C8 Fe1 C1 C2 -177.6(3)
C7 Fe1 C1 C2 145.4(3)
C6 Fe1 C1 C2 102.1(3)
C9 Fe1 C1 C2 22(2)
C3 Fe1 C1 C5 82.7(3)
C2 Fe1 C1 C5 119.4(4)
C4 Fe1 C1 C5 39.2(3)
C10 Fe1 C1 C5 -177.8(3)
C8 Fe1 C1 C5 -58.1(4)
C7 Fe1 C1 C5 -95.2(3)
C6 Fe1 C1 C5 -138.5(3)
C9 Fe1 C1 C5 142(2)
C5 C1 C2 C3 0.4(5)
Fe1 C1 C2 C3 59.9(3)
C5 C1 C2 Fe1 -59.5(3)
C5 Fe1 C2 C3 -82.0(3)
C1 Fe1 C2 C3 -119.7(4)
C4 Fe1 C2 C3 -37.2(3)
C10 Fe1 C2 C3 101.9(3)
C8 Fe1 C2 C3 31(3)
C7 Fe1 C2 C3 -177.6(3)
C6 Fe1 C2 C3 145.9(3)
C9 Fe1 C2 C3 62.6(4)
C5 Fe1 C2 C1 37.7(3)
C3 Fe1 C2 C1 119.7(4)
C4 Fe1 C2 C1 82.5(3)
C10 Fe1 C2 C1 -138.4(3)
C8 Fe1 C2 C1 150(3)
C7 Fe1 C2 C1 -57.9(4)
C6 Fe1 C2 C1 -94.4(3)
C9 Fe1 C2 C1 -177.7(3)
C1 C2 C3 C4 0.0(5)
Fe1 C2 C3 C4 59.8(3)
C1 C2 C3 Fe1 -59.8(3)
C5 Fe1 C3 C2 81.0(3)
C1 Fe1 C3 C2 37.0(3)
C4 Fe1 C3 C2 120.0(4)
C10 Fe1 C3 C2 -94.4(3)
C8 Fe1 C3 C2 -177.8(3)
C7 Fe1 C3 C2 132(4)
C6 Fe1 C3 C2 -56.5(4)
C9 Fe1 C3 C2 -139.1(3)
C5 Fe1 C3 C4 -39.0(3)
C1 Fe1 C3 C4 -83.0(3)
C2 Fe1 C3 C4 -120.0(4)
C10 Fe1 C3 C4 145.6(2)
C8 Fe1 C3 C4 62.3(3)
C7 Fe1 C3 C4 12(5)
C6 Fe1 C3 C4 -176.5(2)
C9 Fe1 C3 C4 100.9(3)
C2 C3 C4 C5 -0.3(4)
Fe1 C3 C4 C5 59.6(3)
C2 C3 C4 Fe1 -59.9(3)
C5 Fe1 C4 C3 117.8(4)
C1 Fe1 C4 C3 79.3(3)
C2 Fe1 C4 C3 36.5(2)
C10 Fe1 C4 C3 -57.6(3)
C8 Fe1 C4 C3 -140.6(2)
C7 Fe1 C4 C3 -179.4(2)
C6 Fe1 C4 C3 130(3)
C9 Fe1 C4 C3 -96.2(3)
C1 Fe1 C4 C5 -38.5(3)
C3 Fe1 C4 C5 -117.8(4)
C2 Fe1 C4 C5 -81.3(3)
C10 Fe1 C4 C5 -175.3(3)
C8 Fe1 C4 C5 101.6(3)
C7 Fe1 C4 C5 62.9(3)
C6 Fe1 C4 C5 12(3)
C9 Fe1 C4 C5 146.0(3)
C2 C1 C5 C4 -0.6(5)
Fe1 C1 C5 C4 -60.6(3)
C2 C1 C5 Fe1 60.0(3)
C3 C4 C5 C1 0.5(5)
Fe1 C4 C5 C1 60.7(3)
C3 C4 C5 Fe1 -60.1(3)
C3 Fe1 C5 C1 -79.3(3)
C2 Fe1 C5 C1 -36.8(3)
C4 Fe1 C5 C1 -117.2(4)
C10 Fe1 C5 C1 21(2)
C8 Fe1 C5 C1 146.2(3)
C7 Fe1 C5 C1 102.4(3)
C6 Fe1 C5 C1 63.7(4)
C9 Fe1 C5 C1 -175.6(3)
C1 Fe1 C5 C4 117.2(4)
C3 Fe1 C5 C4 37.9(3)
C2 Fe1 C5 C4 80.4(3)
C10 Fe1 C5 C4 138(2)
C8 Fe1 C5 C4 -96.7(3)
C7 Fe1 C5 C4 -140.5(3)
C6 Fe1 C5 C4 -179.1(3)
C9 Fe1 C5 C4 -58.5(4)
C5 Fe1 C6 C7 64.8(3)
C1 Fe1 C6 C7 103.1(3)
C3 Fe1 C6 C7 -179.5(2)
C2 Fe1 C6 C7 145.5(2)
C4 Fe1 C6 C7 53(3)
C10 Fe1 C6 C7 -119.7(3)
C8 Fe1 C6 C7 -37.31(18)
C9 Fe1 C6 C7 -81.4(2)
C5 Fe1 C6 C10 -175.5(3)
C1 Fe1 C6 C10 -137.2(2)
C3 Fe1 C6 C10 -59.9(3)
C2 Fe1 C6 C10 -94.8(2)
C4 Fe1 C6 C10 173(14)
C8 Fe1 C6 C10 82.35(19)
C7 Fe1 C6 C10 119.7(3)
C9 Fe1 C6 C10 38.29(17)
C10 C6 C7 C8 0.5(4)
Fe1 C6 C7 C8 59.2(2)
C10 C6 C7 Fe1 -58.6(2)
C5 Fe1 C7 C6 -137.7(3)
C1 Fe1 C7 C6 -94.0(3)
C3 Fe1 C7 C6 172(15)
C2 Fe1 C7 C6 -58.0(3)
C4 Fe1 C7 C6 -176.6(2)
C10 Fe1 C7 C6 37.68(19)
C8 Fe1 C7 C6 119.9(3)
C9 Fe1 C7 C6 82.2(2)
C5 Fe1 C7 C8 102.4(3)
C1 Fe1 C7 C8 146.2(3)
C3 Fe1 C7 C8 52(4)
C2 Fe1 C7 C8 -177.9(3)
C4 Fe1 C7 C8 63.6(3)
C10 Fe1 C7 C8 -82.2(2)
C6 Fe1 C7 C8 -119.9(3)
C9 Fe1 C7 C8 -37.64(18)
C6 C7 C8 C9 0.0(4)
Fe1 C7 C8 C9 59.3(2)
C6 C7 C8 Fe1 -59.3(2)
C5 Fe1 C8 C7 -95.1(3)
C1 Fe1 C8 C7 -58.2(4)
C3 Fe1 C8 C7 -177.7(2)
C2 Fe1 C8 C7 154(3)
C4 Fe1 C8 C7 -139.9(2)
C10 Fe1 C8 C7 81.1(2)
C6 Fe1 C8 C7 37.03(19)
C9 Fe1 C8 C7 119.6(3)
C5 Fe1 C8 C9 145.2(2)
C1 Fe1 C8 C9 -177.8(3)
C3 Fe1 C8 C9 62.7(3)
C2 Fe1 C8 C9 34(3)
C4 Fe1 C8 C9 100.4(2)
C10 Fe1 C8 C9 -38.59(17)
C7 Fe1 C8 C9 -119.6(3)
C6 Fe1 C8 C9 -82.62(19)
C7 C8 C9 C10 -0.4(3)
Fe1 C8 C9 C10 58.95(19)
C7 C8 C9 C11 177.2(3)
Fe1 C8 C9 C11 -123.4(3)
C7 C8 C9 Fe1 -59.4(2)
C5 Fe1 C9 C8 -59.9(3)
C1 Fe1 C9 C8 162(2)
C3 Fe1 C9 C8 -140.6(2)
C2 Fe1 C9 C8 -177.6(2)
C4 Fe1 C9 C8 -97.4(2)
C10 Fe1 C9 C8 118.3(3)
C7 Fe1 C9 C8 37.25(18)
C6 Fe1 C9 C8 80.41(19)
C5 Fe1 C9 C10 -178.1(3)
C1 Fe1 C9 C10 44(2)
C3 Fe1 C9 C10 101.1(2)
C2 Fe1 C9 C10 64.1(3)
C4 Fe1 C9 C10 144.3(2)
C8 Fe1 C9 C10 -118.3(3)
C7 Fe1 C9 C10 -81.02(19)
C6 Fe1 C9 C10 -37.85(18)
C5 Fe1 C9 C11 59.1(4)
C1 Fe1 C9 C11 -79(2)
C3 Fe1 C9 C11 -21.6(3)
C2 Fe1 C9 C11 -58.6(4)
C4 Fe1 C9 C11 21.6(3)
C10 Fe1 C9 C11 -122.8(3)
C8 Fe1 C9 C11 119.0(3)
C7 Fe1 C9 C11 156.2(3)
C6 Fe1 C9 C11 -160.6(3)
C7 C6 C10 C9 -0.8(4)
Fe1 C6 C10 C9 -60.0(2)
C7 C6 C10 Fe1 59.2(2)
C8 C9 C10 C6 0.8(3)
C11 C9 C10 C6 -176.7(3)
Fe1 C9 C10 C6 60.1(2)
C8 C9 C10 Fe1 -59.4(2)
C11 C9 C10 Fe1 123.1(3)
C5 Fe1 C10 C6 46(2)
C1 Fe1 C10 C6 65.4(3)
C3 Fe1 C10 C6 144.5(2)
C2 Fe1 C10 C6 102.4(2)
C4 Fe1 C10 C6 -179.4(3)
C8 Fe1 C10 C6 -80.6(2)
C7 Fe1 C10 C6 -37.05(18)
C9 Fe1 C10 C6 -118.8(3)
C5 Fe1 C10 C9 165(2)
C1 Fe1 C10 C9 -175.8(2)
C3 Fe1 C10 C9 -96.7(2)
C2 Fe1 C10 C9 -138.8(2)
C4 Fe1 C10 C9 -60.6(3)
C8 Fe1 C10 C9 38.20(17)
C7 Fe1 C10 C9 81.77(18)
C6 Fe1 C10 C9 118.8(3)
C15 N1 C11 C12 2.1(4)
C15 N1 C11 C9 -175.2(2)
C8 C9 C11 N1 -6.5(4)
C10 C9 C11 N1 170.5(3)
Fe1 C9 C11 N1 -97.2(3)
C8 C9 C11 C12 176.1(3)
C10 C9 C11 C12 -6.8(4)
Fe1 C9 C11 C12 85.5(3)
N1 C11 C12 C13 -1.7(4)
C9 C11 C12 C13 175.5(3)
C11 C12 C13 C14 -0.4(4)
C12 C13 C14 C20 -178.2(3)
C12 C13 C14 C15 2.0(4)
C11 N1 C15 C17 177.7(3)
C11 N1 C15 C14 -0.4(4)
C20 C14 C15 N1 178.6(2)
C13 C14 C15 N1 -1.6(4)
C20 C14 C15 C17 0.5(4)
C13 C14 C15 C17 -179.7(3)
N1 C15 C17 C18 -177.3(3)
C14 C15 C17 C18 0.9(4)
C15 C17 C18 C19 -1.3(5)
C17 C18 C19 C20 0.2(4)
C17 C18 C19 C21 -176.2(3)
C18 C19 C20 C14 1.2(4)
C21 C19 C20 C14 177.5(3)
C13 C14 C20 C19 178.6(3)
C15 C14 C20 C19 -1.6(4)
C20 C19 C21 C22 -36.7(4)
C18 C19 C21 C22 139.5(3)
C20 C19 C21 C26 147.0(3)
C18 C19 C21 C26 -36.8(4)
C26 C21 C22 C23 0.6(4)
C19 C21 C22 C23 -175.8(3)
C21 C22 C23 C24 0.3(5)
C22 C23 C24 C25 -1.3(5)
C22 C23 C24 C28 178.4(3)
C23 C24 C25 C26 1.5(5)
C28 C24 C25 C26 -178.2(3)
C24 C25 C26 C21 -0.7(5)
C22 C21 C26 C25 -0.4(4)
C19 C21 C26 C25 176.0(3)
